data_7201384
loop_
_publ_author_name
'Neumann, Marcus Aurelius'
'Perrin, Marc-Antoine'

_publ_section_title
;
 Can crystal structure prediction guide experimentalists to a new
 polymorph of paracetamol?
;
_journal_issue 11
_journal_name_full CrystEngComm
_journal_page_first 2475
_journal_paper_doi 10.1039/b909819d
_journal_volume 11
_journal_year 2009
_space_group_IT_number 60
_symmetry_cell_setting orthorhombic
_symmetry_Int_Tables_number 60
_symmetry_space_group_name_Hall '-P 2n 2ab'
_symmetry_space_group_name_H-M 'P b c n'
_cell_angle_alpha 90.000000
_cell_angle_beta 90.000000
_cell_angle_gamma 90.000000
_cell_length_a 29.374838
_cell_length_b 8.660830
_cell_length_c 11.647548
_cell_volume 2963.258
_cod_data_source_file b909819d.txt
_cod_data_source_block 36
_cod_struct_determination_method theoretical
_cod_database_code 7201384

loop_
_symmetry_equiv_pos_site_id
_symmetry_equiv_pos_as_xyz
1 x,y,z
2 -x+1/2,-y+1/2,z+1/2
3 -x,y,-z+1/2
4 x+1/2,-y+1/2,-z
5 -x,-y,-z
6 x+1/2,y+1/2,-z+1/2
7 x,-y,z+1/2
8 -x+1/2,y+1/2,z

loop_
_atom_site_label
_atom_site_type_symbol
_atom_site_fract_x
_atom_site_fract_y
_atom_site_fract_z
C0_0 C 0.936447 0.329928 0.941904
C1_0 C 0.954602 0.335526 1.053006
C2_0 C 0.918280 0.464688 0.894166
N3_0 N 0.937420 0.197111 0.871430
C4_0 C 0.956025 0.474842 1.112438
H5_0 H 0.968326 0.231332 1.091388
C6_0 C 0.918859 0.602916 0.954509
H7_0 H 0.902954 0.461272 0.809245
C8_0 C 0.937428 0.046914 0.902313
H9_0 H 0.937671 0.218697 0.784649
C10_0 C 0.938979 0.610321 1.063132
H11_0 H 0.971043 0.479892 1.197661
H12_0 H 0.903264 0.704945 0.917291
C13_0 C 0.938370 -0.064808 0.803081
O14_0 O 0.935652 0.003188 1.005111
O15_0 O 0.941740 0.746322 1.122616
H16_0 H 0.959398 -0.164665 0.825275
H17_0 H 0.903569 -0.105630 0.786283
H18_0 H 0.951005 -0.012292 0.723948
H19_0 H 0.938078 0.837861 1.069114
H7_1 H 0.849075 0.452596 1.051770
C2_1 C 0.832870 0.457607 1.135717
C0_1 C 0.813835 0.323940 1.183034
C6_1 C 0.832096 0.596009 1.195795
C1_1 C 0.794740 0.330545 1.293032
N3_1 N 0.812678 0.190781 1.112543
C10_1 C 0.811821 0.604256 1.304341
H12_1 H 0.848480 0.697546 1.160079
C4_1 C 0.793647 0.469847 1.352844
H5_1 H 0.779708 0.227974 1.330596
C8_1 C 0.814953 0.040693 1.143929
H9_1 H 0.812710 0.212833 1.025836
O15_1 O 0.810347 0.740047 1.364345
H11_1 H 0.778259 0.474762 1.437714
C13_1 C 0.812191 -0.072234 1.045680
O14_1 O 0.819673 -0.001778 1.246285
H19_1 H 0.815686 0.831105 1.311523
H16_1 H 0.845781 -0.124892 1.032765
H17_1 H 0.802127 -0.018352 0.964716
H18_1 H 0.788116 -0.164347 1.067269
